data_2241350
loop_
_publ_author_name
'Mague, Joel T.'
'Mohamed, Shaaban K.'
'Akkurt, Mehmet'
'Hassan, Alaa A.'
'Abdel-Aziz, Ahmed T.'
'Albayati, Mustafa R.'

_publ_section_title
;
 Crystal structure of
 3-(prop-2-en-1-yl)-1-{[(1<i>E</i>)-1,2,3,4-tetrahydronaphthalen-1-ylidene]amino}thiourea
;
_journal_coeditor_code HB7539
_journal_issue 12
_journal_name_full 'Acta Crystallographica Section E'
_journal_page_first o976
_journal_page_last o977
_journal_paper_doi 10.1107/S2056989015021076
_journal_volume 71
_journal_year 2015
_chemical_formula_iupac 'C14 H17 N3 S'
_chemical_formula_moiety 'C14 H17 N3 S'
_chemical_formula_sum 'C14 H17 N3 S'
_chemical_formula_weight 259.36
_chemical_name_systematic 3-(Prop-2-en-1-yl)-1-{[(1<i>E</i>)-1,2,3,4-tetrahydronaphthalen-1-ylidene]amino}thiourea
_space_group_crystal_system monoclinic
_space_group_IT_number 14
_space_group_name_Hall '-P 2yn'
_space_group_name_H-M_alt 'P 1 21/n 1'
_symmetry_space_group_name_Hall '-P 2yn'
_symmetry_space_group_name_H-M 'P 1 21/n 1'
_atom_sites_solution_hydrogens mixed
_atom_sites_solution_primary direct
_atom_sites_solution_secondary difmap
_audit_creation_method SHELXL-2014/7
_cell_angle_alpha 90
_cell_angle_beta 91.7940(10)
_cell_angle_gamma 90
_cell_formula_units_Z 4
_cell_length_a 7.6665(2)
_cell_length_b 8.5788(2)
_cell_length_c 20.4072(5)
_cell_measurement_reflns_used 8207
_cell_measurement_temperature 150.(2)
_cell_measurement_theta_max 74.4903
_cell_measurement_theta_min 4.3352
_cell_volume 1341.51(6)
_computing_cell_refinement
;
<i>SAINT</i> (Bruker, 2014)
;
_computing_data_collection
;
<i>APEX2</i> (Bruker, 2014)
;
_computing_data_reduction
;
<i>SAINT</i>  (Bruker, 2014)
;
_computing_molecular_graphics
;
<i>DIAMOND</i> (Brandenburg & Putz, 2012)
;
_computing_publication_material
;
<i>SHELXTL</i> (Bruker, 2014)
;
_computing_structure_refinement
;
<i>SHELXL2014</i> (Sheldrick, 2015)
;
_computing_structure_solution
;
<i>SHELXT</i> (Bruker, 2014)
;
_diffrn_ambient_temperature 150(2)
_diffrn_detector_area_resol_mean 10.4167
_diffrn_measured_fraction_theta_full 0.990
_diffrn_measured_fraction_theta_max 0.977
_diffrn_measurement_device_type 'Bruker D8 VENTURE PHOTON 100 CMOS'
_diffrn_measurement_method '\w scans'
_diffrn_radiation_monochromator mirror
_diffrn_radiation_type CuK\a
_diffrn_radiation_wavelength 1.54178
_diffrn_reflns_av_R_equivalents 0.0223
_diffrn_reflns_limit_h_max 9
_diffrn_reflns_limit_h_min -8
_diffrn_reflns_limit_k_max 10
_diffrn_reflns_limit_k_min -10
_diffrn_reflns_limit_l_max 25
_diffrn_reflns_limit_l_min -21
_diffrn_reflns_number 10141
_diffrn_reflns_theta_full 69.000
_diffrn_reflns_theta_max 74.482
_diffrn_reflns_theta_min 4.335
_exptl_absorpt_coefficient_mu 2.015
_exptl_absorpt_correction_T_max 0.73
_exptl_absorpt_correction_T_min 0.68
_exptl_absorpt_correction_type multi-scan
_exptl_absorpt_process_details
;
(<i>SADABS</i>; Bruker, 2014)
;
_exptl_crystal_colour colourless
_exptl_crystal_density_diffrn 1.284
_exptl_crystal_density_method 'not measured'
_exptl_crystal_description block
_exptl_crystal_F_000 552
_exptl_crystal_size_max 0.203
_exptl_crystal_size_mid 0.192
_exptl_crystal_size_min 0.164
_refine_diff_density_max 0.248
_refine_diff_density_min -0.241
_refine_ls_extinction_method none
_refine_ls_goodness_of_fit_ref 1.067
_refine_ls_hydrogen_treatment constr
_refine_ls_matrix_type full
_refine_ls_number_parameters 163
_refine_ls_number_reflns 2687
_refine_ls_number_restraints 0
_refine_ls_restrained_S_all 1.067
_refine_ls_R_factor_all 0.0338
_refine_ls_R_factor_gt 0.0314
_refine_ls_shift/su_max 0.001
_refine_ls_shift/su_mean 0.000
_refine_ls_structure_factor_coef Fsqd
_refine_ls_weighting_details 'w=1/[\s^2^(Fo^2^)+(0.0458P)^2^+0.3454P] where P=(Fo^2^+2Fc^2^)/3'
_refine_ls_weighting_scheme calc
_refine_ls_wR_factor_gt 0.0813
_refine_ls_wR_factor_ref 0.0835
_reflns_number_gt 2486
_reflns_number_total 2687
_reflns_threshold_expression 'I > 2\s(I)'
_cod_data_source_file hb7539sup1.cif
_cod_data_source_block I
_cod_database_code 2241350
_shelx_space_group_comment
;
The symmetry employed for this shelxl refinement is uniquely defined
by the following loop, which should always be used as a source of
symmetry information in preference to the above space-group names.
They are only intended as comments.
;
_shelx_estimated_absorpt_t_min 0.685
_shelx_estimated_absorpt_t_max 0.733

loop_
_space_group_symop_operation_xyz
'x, y, z'
'-x+1/2, y+1/2, -z+1/2'
'-x, -y, -z'
'x-1/2, -y-1/2, z-1/2'

loop_
_atom_site_type_symbol
_atom_site_label
_atom_site_fract_x
_atom_site_fract_y
_atom_site_fract_z
_atom_site_U_iso_or_equiv
_atom_site_adp_type
_atom_site_calc_flag
_atom_site_occupancy
S S1 0.48923(4) 0.32351(4) 0.80129(2) 0.03037(11) Uani d 1
N N1 0.24491(13) 0.48661(13) 0.73353(5) 0.0280(2) Uani d 1
H H1N 0.2236 0.5554 0.7003 0.034 Uiso d 1
N N2 0.51325(12) 0.47130(12) 0.68903(5) 0.0239(2) Uani d 1
H H2N 0.6272 0.4415 0.6911 0.029 Uiso d 1
N N3 0.44987(12) 0.56539(11) 0.63901(4) 0.0220(2) Uani d 1
C C1 -0.0358(2) 0.27861(18) 0.69916(8) 0.0472(4) Uani d 1
H H1A 0.0572 0.2901 0.6699 0.057 Uiso calc 1
H H1B -0.1320 0.2131 0.6878 0.057 Uiso calc 1
C C2 -0.03150(17) 0.35274(17) 0.75504(7) 0.0348(3) Uani d 1
H H2 -0.1277 0.3373 0.7826 0.042 Uiso calc 1
C C3 0.10929(16) 0.45938(16) 0.78005(6) 0.0299(3) Uani d 1
H H3A 0.0565 0.5606 0.7917 0.036 Uiso calc 1
H H3B 0.1628 0.4143 0.8206 0.036 Uiso calc 1
C C4 0.40678(15) 0.43269(13) 0.73855(5) 0.0234(2) Uani d 1
C C5 0.55646(14) 0.60710(13) 0.59461(5) 0.0203(2) Uani d 1
C C6 0.74503(15) 0.55855(14) 0.59361(6) 0.0249(2) Uani d 1
H H6A 0.7515 0.4483 0.5795 0.030 Uiso calc 1
H H6B 0.7964 0.5655 0.6386 0.030 Uiso calc 1
C C7 0.85274(15) 0.65815(15) 0.54803(6) 0.0265(3) Uani d 1
H H7A 0.8674 0.7639 0.5669 0.032 Uiso calc 1
H H7B 0.9700 0.6114 0.5440 0.032 Uiso calc 1
C C8 0.76392(16) 0.66981(15) 0.48046(6) 0.0279(3) Uani d 1
H H8A 0.8331 0.7386 0.4522 0.033 Uiso calc 1
H H8B 0.7588 0.5652 0.4600 0.033 Uiso calc 1
C C9 0.58186(15) 0.73399(13) 0.48518(5) 0.0235(2) Uani d 1
C C10 0.50909(18) 0.82536(14) 0.43472(6) 0.0293(3) Uani d 1
H H10 0.5748 0.8447 0.3969 0.035 Uiso calc 1
C C11 0.34410(18) 0.88813(14) 0.43851(6) 0.0323(3) Uani d 1
H H11 0.2971 0.9499 0.4036 0.039 Uiso calc 1
C C12 0.24694(17) 0.86062(14) 0.49371(6) 0.0299(3) Uani d 1
H H12 0.1333 0.9037 0.4966 0.036 Uiso calc 1
C C13 0.31603(15) 0.77037(13) 0.54449(6) 0.0244(2) Uani d 1
H H13 0.2494 0.7522 0.5822 0.029 Uiso calc 1
C C14 0.48339(15) 0.70551(13) 0.54080(5) 0.0208(2) Uani d 1

loop_
_atom_site_aniso_label
_atom_site_aniso_U_11
_atom_site_aniso_U_22
_atom_site_aniso_U_33
_atom_site_aniso_U_12
_atom_site_aniso_U_13
_atom_site_aniso_U_23
S1 0.02807(18) 0.03706(19) 0.02591(18) -0.00248(11) -0.00050(12) 0.01231(11)
N1 0.0248(5) 0.0385(6) 0.0208(5) -0.0010(4) 0.0016(4) 0.0074(4)
N2 0.0233(5) 0.0280(5) 0.0204(5) -0.0003(4) 0.0011(4) 0.0048(4)
N3 0.0247(5) 0.0240(5) 0.0173(4) -0.0012(4) -0.0001(4) 0.0013(3)
C1 0.0498(9) 0.0378(8) 0.0528(9) -0.0060(7) -0.0182(7) 0.0063(7)
C2 0.0252(6) 0.0413(7) 0.0378(7) -0.0005(5) -0.0005(5) 0.0176(6)
C3 0.0288(6) 0.0410(7) 0.0203(6) 0.0011(5) 0.0056(5) 0.0035(5)
C4 0.0259(6) 0.0247(6) 0.0196(5) -0.0047(4) 0.0001(4) -0.0001(4)
C5 0.0228(5) 0.0206(5) 0.0176(5) -0.0034(4) -0.0004(4) -0.0024(4)
C6 0.0223(5) 0.0273(6) 0.0249(6) -0.0018(4) 0.0000(4) 0.0021(4)
C7 0.0216(6) 0.0329(6) 0.0250(6) -0.0057(5) 0.0012(5) -0.0015(5)
C8 0.0267(6) 0.0362(7) 0.0209(6) -0.0066(5) 0.0043(5) -0.0025(4)
C9 0.0278(6) 0.0230(5) 0.0198(5) -0.0077(4) 0.0001(4) -0.0018(4)
C10 0.0389(7) 0.0298(6) 0.0192(6) -0.0094(5) -0.0003(5) 0.0019(4)
C11 0.0450(7) 0.0239(6) 0.0272(6) -0.0038(5) -0.0098(5) 0.0041(5)
C12 0.0315(6) 0.0237(6) 0.0339(7) 0.0025(5) -0.0068(5) -0.0013(5)
C13 0.0263(6) 0.0233(5) 0.0235(6) -0.0024(4) 0.0005(4) -0.0016(4)
C14 0.0238(5) 0.0198(5) 0.0186(5) -0.0039(4) -0.0014(4) -0.0018(4)

loop_
_atom_type_symbol
_atom_type_description
_atom_type_scat_dispersion_real
_atom_type_scat_dispersion_imag
_atom_type_scat_source
C C 0.0181 0.0091 'International Tables Vol C Tables 4.2.6.8 and 6.1.1.4'
H H 0.0000 0.0000 'International Tables Vol C Tables 4.2.6.8 and 6.1.1.4'
N N 0.0311 0.0180 'International Tables Vol C Tables 4.2.6.8 and 6.1.1.4'
S S 0.3331 0.5567 'International Tables Vol C Tables 4.2.6.8 and 6.1.1.4'

loop_
_geom_angle_atom_site_label_1
_geom_angle_atom_site_label_2
_geom_angle_atom_site_label_3
_geom_angle
C4 N1 C3 125.63(10)
C4 N1 H1N 115.4
C3 N1 H1N 118.5
C4 N2 N3 119.17(10)
C4 N2 H2N 119.7
N3 N2 H2N 121.0
C5 N3 N2 117.81(10)
C2 C1 H1A 120.0
C2 C1 H1B 120.0
H1A C1 H1B 120.0
C1 C2 C3 126.56(14)
C1 C2 H2 116.7
C3 C2 H2 116.7
N1 C3 C2 113.63(11)
N1 C3 H3A 108.8
C2 C3 H3A 108.8
N1 C3 H3B 108.8
C2 C3 H3B 108.8
H3A C3 H3B 107.7
N1 C4 N2 116.10(10)
N1 C4 S1 125.31(9)
N2 C4 S1 118.58(9)
N3 C5 C14 116.47(10)
N3 C5 C6 124.24(10)
C14 C5 C6 119.26(10)
C5 C6 C7 113.07(10)
C5 C6 H6A 109.0
C7 C6 H6A 109.0
C5 C6 H6B 109.0
C7 C6 H6B 109.0
H6A C6 H6B 107.8
C8 C7 C6 110.73(10)
C8 C7 H7A 109.5
C6 C7 H7A 109.5
C8 C7 H7B 109.5
C6 C7 H7B 109.5
H7A C7 H7B 108.1
C9 C8 C7 110.81(10)
C9 C8 H8A 109.5
C7 C8 H8A 109.5
C9 C8 H8B 109.5
C7 C8 H8B 109.5
H8A C8 H8B 108.1
C10 C9 C14 118.77(11)
C10 C9 C8 120.51(11)
C14 C9 C8 120.71(10)
C11 C10 C9 121.58(12)
C11 C10 H10 119.2
C9 C10 H10 119.2
C10 C11 C12 119.66(11)
C10 C11 H11 120.2
C12 C11 H11 120.2
C13 C12 C11 119.94(12)
C13 C12 H12 120.0
C11 C12 H12 120.0
C12 C13 C14 120.69(11)
C12 C13 H13 119.7
C14 C13 H13 119.7
C13 C14 C9 119.35(10)
C13 C14 C5 120.78(10)
C9 C14 C5 119.87(10)

loop_
_geom_bond_atom_site_label_1
_geom_bond_atom_site_label_2
_geom_bond_distance
S1 C4 1.6928(12)
N1 C4 1.3254(16)
N1 C3 1.4487(16)
N1 H1N 0.9098
N2 C4 1.3597(15)
N2 N3 1.3778(13)
N2 H2N 0.9098
N3 C5 1.2897(15)
C1 C2 1.305(2)
C1 H1A 0.9500
C1 H1B 0.9500
C2 C3 1.4926(19)
C2 H2 0.9500
C3 H3A 0.9900
C3 H3B 0.9900
C5 C14 1.4811(15)
C5 C6 1.5052(16)
C6 C7 1.5249(16)
C6 H6A 0.9900
C6 H6B 0.9900
C7 C8 1.5220(16)
C7 H7A 0.9900
C7 H7B 0.9900
C8 C9 1.5063(17)
C8 H8A 0.9900
C8 H8B 0.9900
C9 C10 1.3964(17)
C9 C14 1.4042(16)
C10 C11 1.379(2)
C10 H10 0.9500
C11 C12 1.390(2)
C11 H11 0.9500
C12 C13 1.3854(17)
C12 H12 0.9500
C13 C14 1.4027(16)
C13 H13 0.9500

loop_
_geom_hbond_atom_site_label_D
_geom_hbond_atom_site_label_H
_geom_hbond_atom_site_label_A
_geom_hbond_site_symmetry_A
_geom_hbond_distance_DH
_geom_hbond_distance_HA
_geom_hbond_distance_DA
_geom_hbond_angle_DHA
N1 H1N N3 . 0.91 2.17 2.6146(13) 109
N1 H1N S1 2_556 0.91 2.82 3.4642(11) 129

loop_
_geom_torsion_atom_site_label_1
_geom_torsion_atom_site_label_2
_geom_torsion_atom_site_label_3
_geom_torsion_atom_site_label_4
_geom_torsion
C4 N2 N3 C5 176.28(10)
C4 N1 C3 C2 -109.16(14)
C1 C2 C3 N1 4.4(2)
C3 N1 C4 N2 179.56(11)
C3 N1 C4 S1 -1.23(18)
N3 N2 C4 N1 1.89(16)
N3 N2 C4 S1 -177.38(8)
N2 N3 C5 C14 178.78(9)
N2 N3 C5 C6 0.54(16)
N3 C5 C6 C7 -163.89(11)
C14 C5 C6 C7 17.91(14)
C5 C6 C7 C8 -50.50(14)
C6 C7 C8 C9 56.66(13)
C7 C8 C9 C10 147.83(11)
C7 C8 C9 C14 -31.02(15)
C14 C9 C10 C11 0.25(17)
C8 C9 C10 C11 -178.62(11)
C9 C10 C11 C12 0.07(18)
C10 C11 C12 C13 -0.07(18)
C11 C12 C13 C14 -0.26(18)
C12 C13 C14 C9 0.58(17)
C12 C13 C14 C5 -179.10(10)
C10 C9 C14 C13 -0.57(16)
C8 C9 C14 C13 178.30(10)
C10 C9 C14 C5 179.12(10)
C8 C9 C14 C5 -2.02(16)
N3 C5 C14 C13 10.37(15)
C6 C5 C14 C13 -171.29(10)
N3 C5 C14 C9 -169.31(10)
C6 C5 C14 C9 9.03(15)

_cod_database_fobs_code 2241350
